data_7151409
loop_
_publ_author_name
'Jackson, Richard F. W.'
'Dunn, Sara F. C.'
'McCamley, Andrew'
'Clegg, William'

_publ_section_title
;
 Synthesis and crystal structures of
 2-substituted-2-phenylsulfonyloxiranes: evidence for a generalised
 anomeric effect in 2-phenylsulfonyloxiranesElectronic supplementary
 information (ESI) available: PDB files of the crystal structures of
 compounds 5, 6b and 7. See http://www.rsc.org/suppdata/ob/b3/b301409f/
;
_journal_issue 14
_journal_name_full 'Organic &amp;  Biomolecular Chemistry'
_journal_page_first 2527
_journal_paper_doi 10.1039/b301409f
_journal_volume 1
_journal_year 2003
_chemical_formula_sum 'C12 H13 N O3 S'
_chemical_formula_weight 251.29
_space_group_IT_number 33
_symmetry_cell_setting orthorhombic
_symmetry_space_group_name_Hall 'P 2c -2n'
_symmetry_space_group_name_H-M 'P n a 21'
_atom_sites_solution_hydrogens geom
_atom_sites_solution_primary direct
_atom_sites_solution_secondary difmap
_audit_creation_method SHELXL-97
_cell_angle_alpha 90.00
_cell_angle_beta 90.00
_cell_angle_gamma 90.00
_cell_formula_units_Z 4
_cell_length_a 12.419(1)
_cell_length_b 10.721(1)
_cell_length_c 9.853(1)
_cell_measurement_reflns_used 32
_cell_measurement_temperature 295(2)
_cell_measurement_theta_max 35.0
_cell_measurement_theta_min 20.0
_cell_volume 1311.9(2)
_computing_cell_refinement 'Stoe DIF4'
_computing_data_collection 'Stoe DIF4'
_computing_data_reduction 'local programs'
_computing_molecular_graphics 'Bruker SHELXTL'
_computing_publication_material 'Bruker SHELXTL and local programs'
_computing_structure_refinement 'Bruker SHELXTL'
_computing_structure_solution 'Bruker SHELXTL'
_diffrn_ambient_temperature 295(2)
_diffrn_measured_fraction_theta_full 0.990
_diffrn_measured_fraction_theta_max 0.990
_diffrn_measurement_device_type 'Stoe-Siemens four-circle diffractometer'
_diffrn_measurement_method '\w/\q scans'
_diffrn_radiation_monochromator graphite
_diffrn_radiation_source 'fine-focus sealed tube'
_diffrn_radiation_type CuK\a
_diffrn_radiation_wavelength 1.54184
_diffrn_reflns_av_R_equivalents 0.0400
_diffrn_reflns_av_sigmaI/netI 0.0233
_diffrn_reflns_limit_h_max 14
_diffrn_reflns_limit_h_min -14
_diffrn_reflns_limit_k_max 12
_diffrn_reflns_limit_k_min -12
_diffrn_reflns_limit_l_max 11
_diffrn_reflns_limit_l_min -11
_diffrn_reflns_number 3239
_diffrn_reflns_theta_full 62.53
_diffrn_reflns_theta_max 62.53
_diffrn_reflns_theta_min 5.45
_diffrn_standards_decay_% 0
_diffrn_standards_interval_time 60
_diffrn_standards_number 3
_exptl_absorpt_coefficient_mu 2.178
_exptl_absorpt_correction_type none
_exptl_crystal_colour colourless
_exptl_crystal_density_diffrn 1.272
_exptl_crystal_density_method 'not measured'
_exptl_crystal_description block
_exptl_crystal_F_000 528
_exptl_crystal_size_max 0.70
_exptl_crystal_size_mid 0.42
_exptl_crystal_size_min 0.35
_refine_diff_density_max 0.367
_refine_diff_density_min -0.248
_refine_diff_density_rms 0.052
_refine_ls_abs_structure_details 'Flack H D (1983), Acta Cryst. A39, 876-881'
_refine_ls_abs_structure_Flack 0.00(3)
_refine_ls_extinction_coef 0.0083(11)
_refine_ls_extinction_expression Fc^*^=kFc[1+0.001xFc^2^\l^3^/sin(2\q)]^-1/4^
_refine_ls_extinction_method SHELXL
_refine_ls_goodness_of_fit_ref 1.090
_refine_ls_hydrogen_treatment constr
_refine_ls_matrix_type full
_refine_ls_number_parameters 155
_refine_ls_number_reflns 2079
_refine_ls_number_restraints 1
_refine_ls_restrained_S_all 1.090
_refine_ls_R_factor_all 0.0610
_refine_ls_R_factor_gt 0.0605
_refine_ls_shift/su_max 0.000
_refine_ls_shift/su_mean 0.000
_refine_ls_structure_factor_coef Fsqd
_refine_ls_weighting_details 'calc w=1/[\s^2^(Fo^2^)+(0.1220P)^2^+0.1639P] where P=(Fo^2^+2Fc^2^)/3'
_refine_ls_weighting_scheme calc
_refine_ls_wR_factor_gt 0.1600
_refine_ls_wR_factor_ref 0.1609
_reflns_number_gt 2040
_reflns_number_total 2079
_reflns_threshold_expression I>2\s(I)
_cod_data_source_file b301409f.txt
_cod_data_source_block 5
_cod_database_code 7151409

loop_
_symmetry_equiv_pos_as_xyz
'x, y, z'
'-x, -y, z+1/2'
'x+1/2, -y+1/2, z'
'-x+1/2, y+1/2, z+1/2'

loop_
_atom_site_label
_atom_site_type_symbol
_atom_site_fract_x
_atom_site_fract_y
_atom_site_fract_z
_atom_site_U_iso_or_equiv
_atom_site_adp_type
_atom_site_occupancy
_atom_site_symmetry_multiplicity
_atom_site_calc_flag
_atom_site_refinement_flags
_atom_site_disorder_assembly
_atom_site_disorder_group
O1 O 0.47264(16) 0.4512(2) 0.2045(3) 0.0698(6) Uani 1 1 d . . .
C2 C 0.5746(2) 0.4299(3) 0.2620(3) 0.0535(7) Uani 1 1 d . . .
C3 C 0.5073(2) 0.5320(3) 0.3149(4) 0.0608(7) Uani 1 1 d . . .
H3 H 0.4731 0.5155 0.4027 0.073 Uiso 1 1 calc R . .
C4 C 0.5280(3) 0.6665(3) 0.2850(4) 0.0652(8) Uani 1 1 d . . .
H4 H 0.5547 0.6743 0.1918 0.078 Uiso 1 1 calc R . .
C5 C 0.6134(4) 0.7147(4) 0.3823(6) 0.0857(12) Uani 1 1 d . . .
H5A H 0.6279 0.8008 0.3630 0.129 Uiso 1 1 calc R . .
H5B H 0.6782 0.6669 0.3714 0.129 Uiso 1 1 calc R . .
H5C H 0.5880 0.7068 0.4739 0.129 Uiso 1 1 calc R . .
C6 C 0.4219(3) 0.7395(5) 0.2981(6) 0.0901(12) Uani 1 1 d . . .
H6A H 0.4347 0.8259 0.2783 0.135 Uiso 1 1 calc R . .
H6B H 0.3948 0.7315 0.3889 0.135 Uiso 1 1 calc R . .
H6C H 0.3701 0.7066 0.2352 0.135 Uiso 1 1 calc R . .
S7 S 0.58704(7) 0.29231(6) 0.36623(8) 0.0661(3) Uani 1 1 d . . .
O8 O 0.4866(3) 0.2825(3) 0.4359(3) 0.0962(11) Uani 1 1 d . . .
O9 O 0.6857(3) 0.3076(3) 0.4374(4) 0.1014(11) Uani 1 1 d . . .
C10 C 0.6001(2) 0.1687(3) 0.2518(4) 0.0568(8) Uani 1 1 d . . .
C11 C 0.5077(2) 0.1191(3) 0.1933(4) 0.0632(8) Uani 1 1 d . . .
H11 H 0.4399 0.1502 0.2150 0.076 Uiso 1 1 calc R . .
C12 C 0.5192(3) 0.0223(3) 0.1020(4) 0.0695(9) Uani 1 1 d . . .
H12 H 0.4587 -0.0116 0.0604 0.083 Uiso 1 1 calc R . .
C13 C 0.6192(3) -0.0241(3) 0.0723(4) 0.0682(8) Uani 1 1 d . . .
H13 H 0.6258 -0.0902 0.0117 0.082 Uiso 1 1 calc R . .
C14 C 0.7098(3) 0.0256(3) 0.1307(5) 0.0758(10) Uani 1 1 d . . .
H14 H 0.7773 -0.0060 0.1087 0.091 Uiso 1 1 calc R . .
C15 C 0.7007(2) 0.1226(3) 0.2220(4) 0.0694(8) Uani 1 1 d . . .
H15 H 0.7617 0.1562 0.2629 0.083 Uiso 1 1 calc R . .
C16 C 0.6664(3) 0.4533(3) 0.1734(4) 0.0687(9) Uani 1 1 d . . .
N17 N 0.7382(3) 0.4672(5) 0.1055(6) 0.1168(17) Uani 1 1 d . . .

loop_
_atom_site_aniso_label
_atom_site_aniso_U_11
_atom_site_aniso_U_22
_atom_site_aniso_U_33
_atom_site_aniso_U_23
_atom_site_aniso_U_13
_atom_site_aniso_U_12
O1 0.0536(11) 0.0682(13) 0.0876(15) -0.0165(12) -0.0088(11) 0.0004(9)
C2 0.0501(13) 0.0507(16) 0.0598(15) -0.0053(13) 0.0035(11) -0.0054(11)
C3 0.0606(14) 0.0544(16) 0.0675(16) -0.0060(14) 0.0077(14) -0.0003(12)
C4 0.077(2) 0.0536(17) 0.0645(19) 0.0026(14) 0.0068(15) 0.0019(14)
C5 0.102(3) 0.063(2) 0.093(3) -0.0041(19) -0.007(3) -0.0131(18)
C6 0.098(3) 0.069(2) 0.103(3) -0.003(3) 0.004(2) 0.0203(19)
S7 0.0935(6) 0.0476(4) 0.0571(5) -0.0053(3) -0.0013(4) -0.0054(3)
O8 0.138(3) 0.0625(15) 0.088(2) -0.0108(13) 0.046(2) -0.0183(15)
O9 0.137(3) 0.0634(15) 0.103(2) -0.0152(14) -0.051(2) 0.0015(15)
C10 0.0606(15) 0.0439(15) 0.066(2) -0.0022(14) -0.0028(13) -0.0029(12)
C11 0.0541(15) 0.0567(17) 0.079(2) -0.0072(16) 0.0006(14) -0.0016(12)
C12 0.0669(19) 0.0604(19) 0.081(2) -0.0137(15) -0.0105(16) -0.0144(14)
C13 0.075(2) 0.0544(17) 0.075(2) -0.0135(16) 0.0030(17) -0.0007(15)
C14 0.0616(17) 0.0631(19) 0.103(3) -0.0134(18) 0.0066(19) 0.0056(15)
C15 0.0565(16) 0.0619(18) 0.090(2) -0.0077(16) -0.0084(18) -0.0053(14)
C16 0.0598(17) 0.0620(17) 0.084(2) 0.0001(15) 0.0136(17) 0.0001(14)
N17 0.090(2) 0.110(3) 0.150(4) 0.010(3) 0.056(3) 0.001(2)

loop_
_atom_type_symbol
_atom_type_description
_atom_type_scat_dispersion_real
_atom_type_scat_dispersion_imag
_atom_type_scat_source
C C 0.0181 0.0091 'International Tables Vol C Tables 4.2.6.8 and 6.1.1.4'
H H 0.0000 0.0000 'International Tables Vol C Tables 4.2.6.8 and 6.1.1.4'
N N 0.0311 0.0180 'International Tables Vol C Tables 4.2.6.8 and 6.1.1.4'
O O 0.0492 0.0322 'International Tables Vol C Tables 4.2.6.8 and 6.1.1.4'
S S 0.3331 0.5567 'International Tables Vol C Tables 4.2.6.8 and 6.1.1.4'

loop_
_geom_angle_atom_site_label_1
_geom_angle_atom_site_label_2
_geom_angle_atom_site_label_3
_geom_angle
_geom_angle_site_symmetry_1
_geom_angle_site_symmetry_3
_geom_angle_publ_flag
C2 O1 C3 61.9(2) . . ?
O1 C2 C3 60.7(2) . . ?
O1 C2 S7 116.1(2) . . ?
O1 C2 C16 115.8(3) . . ?
C3 C2 S7 117.1(2) . . ?
C3 C2 C16 121.9(3) . . ?
S7 C2 C16 114.5(2) . . ?
O1 C3 C2 57.36(19) . . ?
O1 C3 C4 118.5(3) . . ?
C2 C3 C4 123.4(3) . . ?
C3 C4 C5 108.9(3) . . ?
C3 C4 C6 109.1(3) . . ?
C5 C4 C6 111.8(4) . . ?
C2 S7 O8 105.04(17) . . ?
C2 S7 O9 105.11(16) . . ?
C2 S7 C10 105.11(16) . . ?
O8 S7 O9 121.6(3) . . ?
O8 S7 C10 109.60(16) . . ?
O9 S7 C10 109.03(17) . . ?
S7 C10 C11 118.8(2) . . ?
S7 C10 C15 119.7(2) . . ?
C11 C10 C15 121.6(3) . . ?
C10 C11 C12 118.2(3) . . ?
C11 C12 C13 120.4(3) . . ?
C12 C13 C14 120.8(3) . . ?
C13 C14 C15 120.0(3) . . ?
C10 C15 C14 119.0(3) . . ?
C2 C16 N17 177.6(4) . . ?

loop_
_geom_bond_atom_site_label_1
_geom_bond_atom_site_label_2
_geom_bond_distance
_geom_bond_site_symmetry_2
_geom_bond_publ_flag
O1 C2 1.405(4) . ?
O1 C3 1.455(4) . ?
C2 C3 1.473(4) . ?
C2 S7 1.804(3) . ?
C2 C16 1.457(4) . ?
C3 C4 1.494(5) . ?
C4 C5 1.520(6) . ?
C4 C6 1.537(5) . ?
S7 O8 1.427(3) . ?
S7 O9 1.421(3) . ?
S7 C10 1.747(3) . ?
C10 C11 1.391(4) . ?
C10 C15 1.376(4) . ?
C11 C12 1.381(5) . ?
C12 C13 1.369(5) . ?
C13 C14 1.372(5) . ?
C14 C15 1.380(6) . ?
C16 N17 1.125(5) . ?

loop_
_geom_torsion_atom_site_label_1
_geom_torsion_atom_site_label_2
_geom_torsion_atom_site_label_3
_geom_torsion_atom_site_label_4
_geom_torsion
_geom_torsion_site_symmetry_1
_geom_torsion_site_symmetry_2
_geom_torsion_site_symmetry_3
_geom_torsion_site_symmetry_4
_geom_torsion_publ_flag
C3 O1 C2 S7 107.8(3) . . . . ?
C3 O1 C2 C16 -113.6(3) . . . . ?
C2 O1 C3 C4 113.3(3) . . . . ?
O1 C2 C3 C4 -104.9(4) . . . . ?
S7 C2 C3 O1 -106.2(2) . . . . ?
S7 C2 C3 C4 148.9(3) . . . . ?
C16 C2 C3 O1 103.8(3) . . . . ?
C16 C2 C3 C4 -1.1(5) . . . . ?
O1 C3 C4 C5 -150.8(3) . . . . ?
O1 C3 C4 C6 86.9(4) . . . . ?
C2 C3 C4 C5 -82.9(4) . . . . ?
C2 C3 C4 C6 154.8(4) . . . . ?
O1 C2 S7 O8 -36.7(3) . . . . ?
O1 C2 S7 O9 -166.1(3) . . . . ?
O1 C2 S7 C10 78.9(3) . . . . ?
C3 C2 S7 O8 32.1(3) . . . . ?
C3 C2 S7 O9 -97.3(3) . . . . ?
C3 C2 S7 C10 147.7(2) . . . . ?
C16 C2 S7 O8 -175.8(3) . . . . ?
C16 C2 S7 O9 54.8(3) . . . . ?
C16 C2 S7 C10 -60.2(3) . . . . ?
C2 S7 C10 C11 -81.9(3) . . . . ?
C2 S7 C10 C15 98.3(3) . . . . ?
O8 S7 C10 C11 30.5(3) . . . . ?
O8 S7 C10 C15 -149.2(3) . . . . ?
O9 S7 C10 C11 165.8(3) . . . . ?
O9 S7 C10 C15 -13.9(4) . . . . ?
S7 C10 C11 C12 179.4(3) . . . . ?
C15 C10 C11 C12 -0.9(5) . . . . ?
C10 C11 C12 C13 1.0(6) . . . . ?
C11 C12 C13 C14 -1.0(6) . . . . ?
C12 C13 C14 C15 0.9(6) . . . . ?
S7 C10 C15 C14 -179.5(3) . . . . ?
C11 C10 C15 C14 0.8(6) . . . . ?
C13 C14 C15 C10 -0.7(6) . . . . ?
O1 C2 C16 N17 -120(11) . . . . ?
C3 C2 C16 N17 169(11) . . . . ?
S7 C2 C16 N17 19(11) . . . . ?
